data_2200798
loop_
_publ_author_name
'Jensen, Svend B.'
'Spicer, Mark D.'

_publ_section_title
;
 (\h^6^-Benzene)dichloro(diallylphenylphosphine)ruthenium(II), the
 first structurally characterized complex with the diallylphosphine
 ligand
;
_journal_issue 10
_journal_name_full 'Acta Crystallographica Section E'
_journal_page_first o978
_journal_page_last o979
_journal_paper_doi 10.1107/S1600536801015215
_journal_volume 57
_journal_year 2001
_chemical_formula_iupac '[Ru Cl2 (C6 H6) (C12 H15 P)]'
_chemical_formula_moiety 'C18 H21 Cl2 P Ru'
_chemical_formula_sum 'C18 H21 Cl2 P Ru'
_chemical_formula_weight 440.29
_space_group_IT_number 14
_symmetry_cell_setting monoclinic
_symmetry_space_group_name_Hall '-P 2ybc'
_symmetry_space_group_name_H-M 'P 1 21/c 1'
_audit_creation_method 'WinGX routine CIF_UPDATE'
_cell_angle_alpha 90
_cell_angle_beta 94.26(6)
_cell_angle_gamma 90
_cell_formula_units_Z 4
_cell_length_a 7.128(5)
_cell_length_b 9.995(5)
_cell_length_c 25.55(2)
_cell_measurement_reflns_used 25
_cell_measurement_temperature 123(2)
_cell_measurement_theta_max 38.3
_cell_measurement_theta_min 30.5
_cell_volume 1815(2)
_computing_cell_refinement 'MSC/AFC Diffractometer Control Software'
_computing_data_collection
;
MSC/AFC Diffractometer Control Software
(Molecular Structure Corporation, 1988)
;
_computing_data_reduction 'TEXSAN (Molecular Structure Corporation, 1985, 1992)'
_computing_molecular_graphics 'ORTEP-3 for Windows (Farrugia, 1997)'
_computing_publication_material 'WinGX (Farrugia, 1999)'
_computing_structure_refinement 'SHELXL97 (Sheldrick, 1997a)'
_computing_structure_solution 'SHELXS97 (Sheldrick, 1997b)'
_diffrn_measured_fraction_theta_full .995
_diffrn_measured_fraction_theta_max .995
_diffrn_measurement_device 'Rigaku AFC-7S'
_diffrn_measurement_method '\w scans with profile analysis'
_diffrn_radiation_monochromator graphite
_diffrn_radiation_source 'fine-focus sealed tube'
_diffrn_radiation_type MoK\a
_diffrn_radiation_wavelength .71073
_diffrn_reflns_av_R_equivalents .049
_diffrn_reflns_av_sigmaI/netI .046
_diffrn_reflns_limit_h_max 9
_diffrn_reflns_limit_h_min 0
_diffrn_reflns_limit_k_max 12
_diffrn_reflns_limit_k_min 0
_diffrn_reflns_limit_l_max 32
_diffrn_reflns_limit_l_min -32
_diffrn_reflns_number 4311
_diffrn_reflns_theta_full 27.1
_diffrn_reflns_theta_max 27.1
_diffrn_reflns_theta_min 2.6
_diffrn_standards_decay_% 0
_diffrn_standards_interval_count 150
_diffrn_standards_number 3
_exptl_absorpt_coefficient_mu 1.24
_exptl_absorpt_correction_T_max .780
_exptl_absorpt_correction_T_min .552
_exptl_absorpt_correction_type '\y scan'
_exptl_absorpt_process_details '(North et al., 1968)'
_exptl_crystal_colour 'dark red'
_exptl_crystal_density_diffrn 1.611
_exptl_crystal_density_method 'not measured'
_exptl_crystal_description prism
_exptl_crystal_F_000 888
_exptl_crystal_size_max .5
_exptl_crystal_size_mid .2
_exptl_crystal_size_min .2
_refine_diff_density_max .61
_refine_diff_density_min -.51
_refine_ls_extinction_method none
_refine_ls_goodness_of_fit_ref 1.03
_refine_ls_hydrogen_treatment mixed
_refine_ls_matrix_type full
_refine_ls_number_parameters 223
_refine_ls_number_reflns 3991
_refine_ls_number_restraints 0
_refine_ls_restrained_S_all 1.03
_refine_ls_R_factor_all .051
_refine_ls_R_factor_gt .030
_refine_ls_shift/su_max .003
_refine_ls_structure_factor_coef Fsqd
_refine_ls_weighting_details 'calc w = 1/[\s^2^(Fo^2^)+(0.0350P)^2^+0.8253P] where P = (Fo^2^+2Fc^2^)/3'
_refine_ls_weighting_scheme calc
_refine_ls_wR_factor_ref .079
_reflns_number_gt 3178
_reflns_number_total 3991
_reflns_threshold_expression I>2\s(I)
_cod_data_source_file ya6059.cif
_cod_data_source_block I
_cod_original_sg_symbol_H-M 'P 21/c'
_cod_database_code 2200798

loop_
_symmetry_equiv_pos_as_xyz
'x, y, z'
'-x, y+1/2, -z+1/2'
'-x, -y, -z'
'x, -y-1/2, z-1/2'

loop_
_atom_site_label
_atom_site_fract_x
_atom_site_fract_y
_atom_site_fract_z
_atom_site_U_iso_or_equiv
_atom_site_adp_type
_atom_site_calc_flag
_atom_site_refinement_flags
_atom_site_occupancy
_atom_site_disorder_assembly
_atom_site_disorder_group
_atom_site_type_symbol
Ru1 1.33428(3) -.27571(2) .938260(9) .01928(8) Uani d . 1 . . Ru
Cl1 1.50940(11) -.43173(8) .88842(3) .02801(17) Uani d . 1 . . Cl
Cl2 1.62223(10) -.15249(8) .95681(3) .02799(17) Uani d . 1 . . Cl
P1 1.29744(10) -.16320(8) .85848(3) .02059(16) Uani d . 1 . . P
C1 1.0298(4) -.2959(3) .94254(12) .0270(7) Uani d . 1 . . C
C2 1.0935(4) -.1824(4) .97195(12) .0270(7) Uani d . 1 . . C
C3 1.2414(5) -.1943(4) 1.01101(12) .0283(7) Uani d . 1 . . C
C4 1.3178(5) -.3241(4) 1.02402(12) .0291(7) Uani d . 1 . . C
C5 1.2560(4) -.4350(4) .99526(13) .0289(7) Uani d . 1 . . C
C6 1.1152(4) -.4202(3) .95266(12) .0260(6) Uani d . 1 . . C
C7 1.1680(4) -.0062(3) .86180(12) .0238(6) Uani d . 1 . . C
C8 1.2302(5) .0835(3) .90125(13) .0305(7) Uani d . 1 . . C
H8 1.3387 .0628 .9237 .037 Uiso calc R 1 . . H
C9 1.1351(5) .2025(3) .90796(13) .0339(8) Uani d . 1 . . C
H9 1.1784 .2632 .9348 .041 Uiso calc R 1 . . H
C10 .9768(5) .2326(3) .87541(13) .0326(7) Uani d . 1 . . C
H10 .9118 .3143 .8799 .039 Uiso calc R 1 . . H
C11 .9133(5) .1447(3) .83662(13) .0308(7) Uani d . 1 . . C
H11 .8039 .1657 .8146 .037 Uiso calc R 1 . . H
C12 1.0085(4) .0251(3) .82944(12) .0262(6) Uani d . 1 . . C
H12 .9645 -.035 .8025 .031 Uiso calc R 1 . . H
C13 1.1834(4) -.2581(3) .80334(11) .0246(6) Uani d . 1 . . C
H13A 1.1631 -.1971 .7729 .03 Uiso calc R 1 . . H
H13B 1.2711 -.329 .7934 .03 Uiso calc R 1 . . H
C14 .9989(4) -.3224(3) .81294(12) .0278(6) Uani d . 1 . . C
H14 .8974 -.2649 .8197 .033 Uiso calc R 1 . . H
C15 .9666(5) -.4514(4) .81275(13) .0351(8) Uani d . 1 . . C
H15A 1.0644 -.5123 .8061 .042 Uiso calc R 1 . . H
H15B .8453 -.484 .8192 .042 Uiso calc R 1 . . H
C16 1.5202(4) -.1136(4) .83151(12) .0285(7) Uani d . 1 . . C
H16A 1.5802 -.0431 .8542 .034 Uiso calc R 1 . . H
H16B 1.6057 -.1917 .8329 .034 Uiso calc R 1 . . H
C17 1.4997(4) -.0625(4) .77606(13) .0328(7) Uani d . 1 . . C
H17 1.4349 .0196 .7697 .039 Uiso calc R 1 . . H
C18 1.5651(5) -.1233(4) .73593(13) .0410(9) Uani d . 1 . . C
H18A 1.6306 -.2057 .7408 .049 Uiso calc R 1 . . H
H18B 1.547 -.0852 .7019 .049 Uiso calc R 1 . . H
H1 .933(5) -.287(4) .9131(14) .030(9) Uiso d . 1 . . H
H2 1.041(5) -.101(4) .9636(14) .031(9) Uiso d . 1 . . H
H3 1.297(5) -.115(4) 1.0280(14) .034(10) Uiso d . 1 . . H
H4 1.420(5) -.325(4) 1.0508(14) .028(9) Uiso d . 1 . . H
H5 1.311(5) -.525(4) 1.0060(15) .044(11) Uiso d . 1 . . H
H6 1.082(4) -.495(3) .9321(12) .017(8) Uiso d . 1 . . H

loop_
_atom_site_aniso_label
_atom_site_aniso_U_11
_atom_site_aniso_U_22
_atom_site_aniso_U_33
_atom_site_aniso_U_12
_atom_site_aniso_U_13
_atom_site_aniso_U_23
Ru1 .01837(12) .02150(13) .01785(12) .00173(9) .00055(8) -.00110(9)
Cl1 .0346(4) .0272(4) .0226(3) .0084(3) .0044(3) -.0010(3)
Cl2 .0192(3) .0362(4) .0281(4) -.0009(3) -.0018(3) -.0060(3)
P1 .0188(3) .0229(4) .0198(3) .0000(3) -.0003(3) -.0001(3)
C1 .0210(14) .0370(19) .0233(15) .0010(13) .0045(11) .0003(13)
C2 .0245(15) .0317(17) .0256(15) .0079(13) .0076(12) -.0013(13)
C3 .0289(16) .037(2) .0201(14) -.0003(14) .0070(12) -.0058(13)
C4 .0304(16) .0403(19) .0168(14) .0021(14) .0022(12) .0028(13)
C5 .0280(16) .0323(18) .0274(16) .0024(14) .0092(12) .0077(14)
C6 .0239(15) .0280(17) .0266(15) -.0052(13) .0048(12) -.0036(13)
C7 .0225(14) .0238(15) .0251(14) .0016(12) .0007(11) .0041(12)
C8 .0315(17) .0292(17) .0300(17) .0014(14) -.0038(13) -.0013(14)
C9 .044(2) .0273(18) .0299(17) .0015(15) -.0021(14) -.0043(14)
C10 .0431(19) .0231(16) .0325(17) .0072(14) .0082(14) .0052(14)
C11 .0314(17) .0321(18) .0286(16) .0063(14) .0003(13) .0080(14)
C12 .0299(16) .0273(16) .0211(14) .0001(13) -.0008(12) .0008(12)
C13 .0246(15) .0288(17) .0204(14) .0002(12) .0001(11) -.0022(12)
C14 .0239(15) .0352(17) .0236(14) -.0017(14) -.0027(11) -.0022(14)
C15 .0341(18) .041(2) .0300(17) -.0068(15) .0028(14) -.0026(15)
C16 .0224(14) .0362(18) .0270(15) -.0019(13) .0033(12) .0043(14)
C17 .0257(16) .0384(19) .0340(17) -.0028(14) -.0001(13) .0149(15)
C18 .0389(19) .058(3) .0258(16) -.0070(18) .0017(14) .0119(17)

loop_
_atom_type_symbol
_atom_type_description
_atom_type_scat_dispersion_real
_atom_type_scat_dispersion_imag
_atom_type_scat_source
C C .0033 .0016 'International Tables Vol C Tables 4.2.6.8 and 6.1.1.4'
H H 0 0 'International Tables Vol C Tables 4.2.6.8 and 6.1.1.4'
P P .1023 .0942 'International Tables Vol C Tables 4.2.6.8 and 6.1.1.4'
Cl Cl .1484 .1585 'International Tables Vol C Tables 4.2.6.8 and 6.1.1.4'
Ru Ru -1.2594 .8363 'International Tables Vol C Tables 4.2.6.8 and 6.1.1.4'

loop_
_geom_angle_atom_site_label_1
_geom_angle_atom_site_label_2
_geom_angle_atom_site_label_3
_geom_angle
C3 Ru1 C6 80.57(13)
C3 Ru1 C2 37.50(12)
C6 Ru1 C2 67.82(13)
C3 Ru1 C1 68.07(13)
C6 Ru1 C1 37.33(12)
C2 Ru1 C1 37.79(13)
C3 Ru1 C4 37.77(13)
C6 Ru1 C4 66.66(13)
C2 Ru1 C4 67.04(13)
C1 Ru1 C4 78.95(13)
C3 Ru1 C5 66.86(14)
C6 Ru1 C5 37.66(12)
C2 Ru1 C5 78.93(13)
C1 Ru1 C5 66.99(13)
C4 Ru1 C5 35.71(13)
C3 Ru1 P1 123.10(10)
C6 Ru1 P1 115.65(10)
C2 Ru1 P1 95.62(10)
C1 Ru1 P1 92.33(10)
C4 Ru1 P1 160.83(10)
C5 Ru1 P1 152.87(9)
C3 Ru1 Cl2 87.12(11)
C6 Ru1 Cl2 156.39(9)
C2 Ru1 Cl2 112.75(10)
C1 Ru1 Cl2 150.43(9)
C4 Ru1 Cl2 91.36(10)
C5 Ru1 Cl2 118.78(10)
P1 Ru1 Cl2 87.96(6)
C3 Ru1 Cl1 153.17(9)
C6 Ru1 Cl1 93.79(10)
C2 Ru1 Cl1 159.04(10)
C1 Ru1 Cl1 121.26(10)
C4 Ru1 Cl1 116.07(10)
C5 Ru1 Cl1 92.69(10)
P1 Ru1 Cl1 83.07(6)
Cl2 Ru1 Cl1 88.15(5)
C7 P1 C13 106.46(15)
C7 P1 C16 103.77(16)
C13 P1 C16 101.33(15)
C7 P1 Ru1 113.55(11)
C13 P1 Ru1 115.91(12)
C16 P1 Ru1 114.40(11)
C6 C1 C2 119.7(3)
C6 C1 Ru1 70.86(18)
C2 C1 Ru1 70.92(18)
C3 C2 C1 120.2(3)
C3 C2 Ru1 70.91(19)
C1 C2 Ru1 71.29(18)
C2 C3 C4 119.6(3)
C2 C3 Ru1 71.59(19)
C4 C3 Ru1 74.10(18)
C5 C4 C3 120.0(3)
C5 C4 Ru1 72.14(18)
C3 C4 Ru1 68.14(17)
C4 C5 C6 119.9(3)
C4 C5 Ru1 72.15(19)
C6 C5 Ru1 68.24(18)
C1 C6 C5 120.2(3)
C1 C6 Ru1 71.81(19)
C5 C6 Ru1 74.10(19)
C12 C7 C8 119.1(3)
C12 C7 P1 124.0(2)
C8 C7 P1 116.8(2)
C9 C8 C7 120.5(3)
C10 C9 C8 119.8(3)
C11 C10 C9 120.3(3)
C10 C11 C12 120.3(3)
C7 C12 C11 120.0(3)
C14 C13 P1 116.0(2)
C15 C14 C13 125.3(3)
C17 C16 P1 114.7(2)
C18 C17 C16 124.5(3)

loop_
_geom_bond_atom_site_label_1
_geom_bond_atom_site_label_2
_geom_bond_site_symmetry_2
_geom_bond_distance
_geom_bond_publ_flag
Ru1 C3 . 2.177(3) ?
Ru1 C6 . 2.178(3) ?
Ru1 C2 . 2.186(3) ?
Ru1 C1 . 2.190(3) ?
Ru1 C4 . 2.256(3) ?
Ru1 C5 . 2.255(3) ?
Ru1 P1 . 2.3258(16) ?
Ru1 Cl2 . 2.4104(15) ?
Ru1 Cl1 . 2.4182(14) ?
P1 C7 . 1.826(3) ?
P1 C13 . 1.837(3) ?
P1 C16 . 1.845(3) ?
C1 C6 . 1.398(5) ?
C1 C2 . 1.417(5) ?
C2 C3 . 1.402(5) ?
C3 C4 . 1.437(5) ?
C4 C5 . 1.383(5) ?
C5 C6 . 1.433(5) ?
C7 C12 . 1.391(4) ?
C7 C8 . 1.396(5) ?
C8 C9 . 1.386(5) ?
C9 C10 . 1.384(5) ?
C10 C11 . 1.376(5) ?
C11 C12 . 1.393(4) ?
C13 C14 . 1.500(4) ?
C14 C15 . 1.309(5) ?
C16 C17 . 1.503(4) ?
C17 C18 . 1.307(5) ?
